data_2106010
loop_
_publ_author_name
'Viani, Alberto'
'Palermo, Andrea'
'Zanardi, Stefano'
'Demitri, Nicola'
'Petr\'icek, V\'aclav'
'Varini, Federico'
'Belluso, Elena'
'St\%ahl, Kenny'
'Gualtieri, Alessandro Francesco'

_publ_section_title
;
 Structure and stability of BaTiSi~2~O~7~
;
_journal_coeditor_code PO5015
_journal_issue 2
_journal_name_full 'Acta Crystallographica Section B'
_journal_page_first
;
;
_journal_paper_doi 10.1107/S2052520615002942
_journal_volume 71
_journal_year 2015
_chemical_formula_sum 'Ba O6.84 Si2 Ti'
_chemical_formula_weight 350.88
_space_group_IT_number 14
_symmetry_cell_setting monoclinic
_symmetry_space_group_name_Hall '-P 2yn'
_symmetry_space_group_name_H-M 'P 1 21/n 1'
_audit_creation_date 2014-06-05T16:41
_audit_creation_method 'from EXP file using GSAS2CIF'
_audit_update_record
;
2014-06-05T16:41  Initial CIF as created by GSAS2CIF

2014-06-05 # Formatted by publCIF
;
_cell_angle_alpha 90.0
_cell_angle_beta 100.3211(31)
_cell_angle_gamma 90.0
_cell_formula_units_Z 4
_cell_length_a 7.98355(31)
_cell_length_b 10.0084(4)
_cell_length_c 7.47952(27)
_cell_measurement_temperature 295
_cell_volume 587.96(4)
_computing_structure_refinement GSAS
_diffrn_ambient_temperature 295
_diffrn_radiation_source synchrotron
_diffrn_radiation_type synchrotron
_diffrn_radiation_wavelength 0.70448
_exptl_crystal_density_diffrn 4
_pd_block_id 2014-06-05T16:41|BTS2_Monoclinic|Viani_Alberto||
_pd_char_colour colourless
_pd_phase_name BaTiSi2O7
_pd_prep_temperature 1473
_pd_proc_ls_prof_R_factor 0.0418
_pd_proc_ls_prof_wR_factor 0.0535
_refine_ls_goodness_of_fit_all 11.41
_refine_ls_matrix_type full
_refine_ls_number_parameters 179
_refine_ls_number_restraints 8
_refine_ls_shift/su_max 0.04
_refine_ls_shift/su_mean 0.00
_cod_data_source_file po5015sup1.cf
_cod_data_source_block BTS2_Monoclinic
_cod_original_cell_volume 587.97(5)
_cod_database_code 2106010

loop_
_symmetry_equiv_pos_site_id
_symmetry_equiv_pos_as_xyz
1 +x,+y,+z
2 -x+1/2,+y+1/2,-z+1/2
-1 -x,-y,-z
-2 +x+1/2,-y+1/2,+z+1/2

loop_
_atom_site_type_symbol
_atom_site_label
_atom_site_fract_x
_atom_site_fract_y
_atom_site_fract_z
_atom_site_occupancy
_atom_site_thermal_displace_type
_atom_site_U_iso_or_equiv
_atom_site_symmetry_multiplicity
Ba Ba 0.0043(4) 0.26379(14) 0.4945(5) 1.0 Uiso 0.015(5) 4
Ti Ti 0.6409(4) 0.0039(10) 0.3516(4) 1.0 Uiso 0.004(5) 4
Si Si1 0.2972(7) 0.5189(8) 0.2522(9) 1.0 Uiso 0.012(1) 4
Si Si2 0.4759(8) 0.2726(6) 0.4813(11) 1.0 Uiso 0.004(1) 4
O O1 0.6269(22) 0.2140(25) 0.3921(28) 0.843(16) Uiso 0.031(5) 4
O O2 0.6027(18) -0.1927(16) 0.3744(23) 1.0 Uiso 0.005(1) 4
O O3 0.3896(21) 0.3781(14) 0.3347(20) 1.0 Uiso 0.004(1) 4
O O4 0.7128(13) 0.0017(31) 0.1594(13) 1.0 Uiso 0.004(2) 4
O O5 0.3706(21) 0.6453(15) 0.3746(21) 1.0 Uiso 0.013(2) 4
O O6 0.3325(12) 0.4778(17) 0.0482(14) 1.0 Uiso 0.018(1) 4
O O7 0.1007(13) 0.4691(14) 0.2287(17) 1.0 Uiso 0.024(2) 4

loop_
_atom_type_symbol
_atom_type_number_in_cell
Ba 4.0
Ti 4.0
Si 8.0
O 27.36

loop_
_geom_angle_atom_site_label_1
_geom_angle_atom_site_label_2
_geom_angle_atom_site_label_3
_geom_angle
_geom_angle_site_symmetry_1
_geom_angle_site_symmetry_3
_geom_angle_publ_flag
Ti Ba Ti 90.82(7) 2_555 -2_566 y
Ti Ba O1 75.4(5) 2_555 1_455 y
Ti Ba O1 96.4(5) 2_555 -2_566 y
Ti Ba O2 33.94(34) 2_555 2_555 y
Ti Ba O4 27.28(18) 2_555 2_555 y
Ti Ba O4 87.8(4) 2_555 -2_566 y
Ti Ba O6 96.9(28) 2_555 -2_566 y
Ti Ba O7 33.01(21) 2_555 1_555 y
Ti Ba O1 131.16(35) -2_566 1_455 y
Ti Ba O1 5.7(5) -2_566 -2_566 y
Ti Ba O2 120.3(4) -2_566 2_555 y
Ti Ba O4 82.1(4) -2_566 2_555 y
Ti Ba O4 5.3(4) -2_566 -2_566 y
Ti Ba O6 6.11(21) -2_566 -2_566 y
Ti Ba O7 74.71(27) -2_566 1_555 y
O1 Ba O1 133.3(5) 1_455 -2_566 y
O1 Ba O2 70.0(4) 1_455 2_555 y
O1 Ba O4 63.8(6) 1_455 2_555 y
O1 Ba O4 134.4(5) 1_455 -2_566 y
O1 Ba O6 132.8(4) 1_455 -2_566 y
O1 Ba O7 107.6(6) 1_455 1_555 y
O1 Ba O2 125.60(30) -2_566 2_555 y
O1 Ba O4 87.6(5) -2_566 2_555 y
O1 Ba O4 9.4(5) -2_566 -2_566 y
O1 Ba O6 90.2(4) -2_566 -2_566 y
O1 Ba O7 79.7(5) -2_566 1_555 y
O2 Ba O4 56.5(4) 2_555 2_555 y
O2 Ba O4 116.3(4) 2_555 -2_566 y
O2 Ba O6 125.9(4) 2_555 -2_566 y
O2 Ba O7 46.7(4) 2_555 1_555 y
O4 Ba O4 81.7(8) 2_555 -2_566 y
O4 Ba O6 87.5(5) 2_555 -2_566 y
O4 Ba O7 54.58(32) 2_555 1_555 y
O4 Ba O6 10.1(4) -2_566 -2_566 y
O4 Ba O7 70.3(3) -2_566 1_555 y
O6 Ba O7 80.09(35) -2_566 1_555 y
Ba Ti Ba 83.08(7) 2_545 -2_554 y
Ba Ti O1 138.5(6) 2_545 1_555 y
Ba Ti O2 50.6(5) 2_545 1_555 y
Ba Ti O4 58.3(9) 2_545 1_555 y
Ba Ti O6 160.1(6) 2_545 -2_666 y
Ba Ti O7 58.7(4) 2_545 2_545 y
Ba Ti O1 31.3(6) -2_665 1_555 y
Ba Ti O2 151.6(5) -2_665 1_555 y
Ba Ti O4 94.7(9) -2_665 1_555 y
Ba Ti O6 18.5(5) -2_665 -2_666 y
Ba Ti O7 129.6(4) -2_665 2_545 y
O1 Ti O2 161.10(33) 1_555 1_555 y
O1 Ti O4 100.0(13) 1_555 1_555 y
O1 Ti O6 47.1(7) 1_555 -2_666 y
O1 Ti O7 98.7(6) 1_555 2_545 y
O2 Ti O4 98.3(13) 1_555 1_555 y
O2 Ti O6 132.9(7) 1_555 -2_666 y
O2 Ti O7 72.1(7) 1_555 2_545 y
O4 Ti O6 103.3(6) 1_555 -2_666 y
O4 Ti O7 102.1(6) 1_555 2_545 y
O6 Ti O7 139.2(5) -2_666 2_545 y
O3 Si1 O5 111.4(5) 1_555 1_555 y
O3 Si1 O6 89.6(8) 1_555 1_555 y
O3 Si1 O7 97.8(7) 1_555 1_555 y
O5 Si1 O6 128.0(10) 1_555 1_555 y
O5 Si1 O7 123.3(9) 1_555 1_555 y
O6 Si1 O7 98.3(6) 1_555 1_555 y
O1 Si2 O2 121.9(9) 1_555 -1_656 y
O1 Si2 O3 102.9(11) 1_555 1_555 y
O1 Si2 O5 85.9(8) 1_555 -1_666 y
O2 Si2 O3 129.7(9) -1_656 1_555 y
O2 Si2 O5 98.3(9) -1_656 -1_666 y
O3 Si2 O5 107.0(6) 1_555 -1_666 y
Ba O1 Ba 112.2(6) 1_655 -2_554 y
Ba O1 Ti 97.1(6) 1_655 1_555 y
Ba O1 Si2 129.1(10) 1_655 1_555 y
Ba O1 Ti 143.1(6) -2_665 1_555 y
Ba O1 Si2 88.5(10) -2_665 1_555 y
Ti O1 Si2 119.1(13) 1_555 1_555 y
Ba O2 Ti 95.4(6) 2_545 1_555 y
Ba O2 Si2 121.1(8) 2_545 -1_656 y
Ti O2 Si2 130.4(11) 1_555 -1_656 y
Si1 O3 Si2 158.6(12) 1_555 1_555 y
Ba O4 Ba 102.65(30) 2_545 -2_554 y
Ba O4 Ti 94.4(10) 2_545 1_555 y
Ba O4 Ti 79.3(10) -2_665 1_555 y
Si1 O5 Si2 153.1(12) 1_555 -1_666 y
Ba O6 Ti 17.2(8) -2_665 -2_565 y
Ba O6 Si1 65.7(7) -2_665 1_555 y
Ti O6 Si1 62.2(5) -2_565 1_555 y
Ba O7 Ti 88.3(4) 1_555 2_555 y
Ba O7 Si1 119.2(6) 1_555 1_555 y
Ti O7 Si1 149.6(9) 2_555 1_555 y

loop_
_geom_bond_atom_site_label_1
_geom_bond_atom_site_label_2
_geom_bond_distance
_geom_bond_site_symmetry_2
_geom_bond_publ_flag
Ba Ba 5.2815(28) -1_556 n
Ba Ba 4.7296(28) -1_566 y
Ba Ba 4.9645(26) -2_454 n
Ba Ba 5.9454(54) -2_455 n
Ba Ba 5.9452(54) -2_554 n
Ba Ba 4.9645(26) -2_555 n
Ba Ti 3.901(8) 1_455 y
Ba Ti 3.570(8) 2_555 y
Ba Ti 3.919(8) -1_656 y
Ba Ti 5.621(6) -2_454 n
Ba Ti 3.562(8) -2_455 y
Ba Si1 4.098(7) 1_555 n
Ba Si1 3.602(7) 2_545 y
Ba Si1 3.968(8) -1_566 n
Ba Si1 3.949(8) -2_455 y
Ba Si2 4.203(7) 1_455 n
Ba Si2 3.785(7) 1_555 y
Ba Si2 3.822(9) -2_454 y
Ba Si2 3.706(9) -2_455 y
Ba O1 3.014(18) 1_455 y
Ba O1 4.784(19) -2_454 n
Ba O1 2.968(21) -2_455 y
Ba O2 2.773(18) 2_555 y
Ba O2 4.964(16) 2_556 n
Ba O2 3.195(15) -1_656 y
Ba O3 4.972(16) 1_455 n
Ba O3 3.677(17) 1_555 n
Ba O3 4.736(12) 2_545 n
Ba O3 5.080(16) -1_566 n
Ba O3 5.059(14) -2_454 n
Ba O3 3.188(17) -2_455 y
Ba O4 4.061(21) 1_455 n
Ba O4 3.047(25) 2_555 y
Ba O4 4.095(22) -1_656 n
Ba O4 3.011(26) -2_455 y
Ba O5 4.988(15) 1_555 n
Ba O5 3.319(17) 2_545 y
Ba O5 4.793(14) 2_546 n
Ba O5 3.434(17) -1_566 y
Ba O5 4.994(16) -1_666 n
Ba O6 5.073(10) 1_555 n
Ba O6 4.971(14) 1_556 n
Ba O6 3.185(16) 2_545 y
Ba O6 2.844(15) -2_455 y
Ba O7 3.052(13) 1_555 y
Ba O7 4.829(12) 2_545 n
Ba O7 3.571(13) -1_566 n
Ba O7 4.572(11) -2_455 n
Ti Ba 3.901(8) 1_655 y
Ti Ba 3.570(8) 2_545 y
Ti Ba 3.919(8) -1_656 y
Ti Ba 3.562(8) -2_554 y
Ti Ba 5.621(6) -2_555 n
Ti Ti 3.433(6) -1_656 n
Ti Si1 3.448(6) 2_545 n
Ti Si1 4.690(6) 2_645 n
Ti Si1 3.041(7) -2_555 y
Ti Si2 3.220(11) 1_555 n
Ti Si2 3.241(11) -1_656 n
Ti Si2 4.742(9) -2_554 n
Ti O1 2.130(26) 1_555 y
Ti O1 4.049(26) 2_645 n
Ti O1 3.803(24) -1_656 n
Ti O2 2.002(19) 1_555 y
Ti O2 4.185(19) 2_655 n
Ti O2 3.603(17) -1_656 n
Ti O3 4.240(17) 1_555 n
Ti O3 4.399(16) 2_545 n
Ti O3 3.977(14) -2_555 n
Ti O4 1.641(8) 1_555 y
Ti O4 4.327(10) -1_655 n
Ti O5 4.207(17) 1_545 n
Ti O5 4.366(15) 2_545 n
Ti O5 4.074(15) -1_666 n
Ti O5 4.281(14) -2_555 n
Ti O6 3.991(9) 2_545 n
Ti O6 4.145(10) 2_645 n
Ti O6 1.931(11) -2_555 y
Ti O7 1.946(11) 2_545 y
Ti O7 2.908(12) -2_555 n
Si1 Ba 4.098(7) 1_555 n
Si1 Ba 3.602(7) 2_555 y
Si1 Ba 3.968(8) -1_566 n
Si1 Ba 3.949(8) -2_554 y
Si1 Ti 3.448(6) 2_555 n
Si1 Ti 4.690(6) 2_655 n
Si1 Ti 3.041(7) -2_454 y
Si1 Si1 4.479(12) -1_666 n
Si1 Si2 3.189(9) 1_555 n
Si1 Si2 3.590(9) 2_555 n
Si1 Si2 3.211(8) -1_666 n
Si1 Si2 4.164(8) -2_454 n
Si1 O1 4.044(23) 1_555 n
Si1 O1 3.890(20) 2_555 n
Si1 O1 3.743(20) -1_666 n
Si1 O1 3.636(26) -2_454 n
Si1 O2 3.784(17) 1_565 n
Si1 O2 3.807(17) 2_555 n
Si1 O2 3.442(19) -2_454 n
Si1 O3 1.658(13) 1_555 y
Si1 O3 3.901(16) 2_555 n
Si1 O3 3.754(17) -1_666 n
Si1 O4 3.852(12) 2_655 n
Si1 O4 3.241(12) -2_455 n
Si1 O5 1.609(11) 1_555 y
Si1 O5 4.027(17) 2_545 n
Si1 O5 3.857(19) -1_666 n
Si1 O6 1.652(11) 1_555 y
Si1 O6 4.022(11) -1_665 n
Si1 O7 1.626(10) 1_555 y
Si2 Ba 3.785(7) 1_555 y
Si2 Ba 4.203(7) 1_655 n
Si2 Ba 3.706(9) -2_554 y
Si2 Ba 3.822(9) -2_555 y
Si2 Ti 3.220(11) 1_555 n
Si2 Ti 3.241(11) -1_656 n
Si2 Ti 4.742(9) -2_455 n
Si2 Si1 3.189(9) 1_555 n
Si2 Si1 3.590(9) 2_545 n
Si2 Si1 3.211(8) -1_666 n
Si2 Si1 4.164(8) -2_555 n
Si2 Si2 4.572(12) -1_666 n
Si2 O1 1.591(15) 1_555 y
Si2 O2 1.563(14) -1_656 y
Si2 O3 1.588(12) 1_555 y
Si2 O3 3.839(18) -1_666 n
Si2 O3 4.128(17) -2_555 n
Si2 O4 3.671(22) 2_655 n
Si2 O4 3.506(23) -2_455 n
Si2 O5 3.875(17) 1_555 n
Si2 O5 3.705(17) 2_545 n
Si2 O5 1.692(13) -1_666 y
Si2 O6 3.833(13) 1_555 n
Si2 O6 3.824(15) 2_545 n
Si2 O6 3.758(16) -2_555 n
Si2 O7 3.792(13) 1_555 n
Si2 O7 3.424(15) 2_545 n
Si2 O7 3.100(14) -2_555 n
O1 Ba 3.014(18) 1_655 y
O1 Ba 2.968(21) -2_554 y
O1 Ba 4.784(19) -2_555 n
O1 Ti 2.130(26) 1_555 y
O1 Ti 4.049(26) 2_655 n
O1 Ti 3.803(24) -1_656 n
O1 Si1 4.044(23) 1_555 n
O1 Si1 3.890(20) 2_545 n
O1 Si1 3.743(20) -1_666 n
O1 Si1 3.636(26) -2_555 n
O1 Si2 1.591(15) 1_555 y
O1 O2 3.324(12) 2_655 n
O1 O2 2.757(12) -1_656 n
O1 O3 2.486(24) 1_555 n
O1 O3 3.703(28) -2_555 n
O1 O4 2.906(29) 1_555 n
O1 O4 3.20(4) 2_655 n
O1 O5 2.239(19) -1_666 n
O1 O6 2.656(25) -2_555 n
O1 O7 3.088(24) 2_545 n
O1 O7 3.151(28) -2_555 n
O2 Ba 2.773(18) 2_545 y
O2 Ba 4.964(16) 2_546 n
O2 Ba 3.195(15) -1_656 y
O2 Ti 2.002(19) 1_555 y
O2 Ti 4.185(19) 2_645 n
O2 Ti 3.603(17) -1_656 n
O2 Si1 3.784(17) 1_545 n
O2 Si1 3.807(17) 2_545 n
O2 Si1 3.442(19) -2_555 n
O2 Si2 1.563(14) -1_656 y
O2 O1 3.324(12) 2_645 n
O2 O1 2.757(12) -1_656 n
O2 O3 2.852(18) -1_656 n
O2 O4 2.766(26) 1_555 n
O2 O4 3.424(33) 2_645 n
O2 O5 2.463(19) 1_545 n
O2 O6 2.971(21) -2_555 n
O2 O7 2.325(20) 2_545 n
O2 O7 3.471(23) -2_555 n
O3 Ba 3.677(17) 1_555 n
O3 Ba 4.972(16) 1_655 n
O3 Ba 4.736(12) 2_555 n
O3 Ba 5.080(16) -1_566 n
O3 Ba 3.188(17) -2_554 y
O3 Ba 5.059(14) -2_555 n
O3 Ti 4.240(17) 1_555 n
O3 Ti 4.399(16) 2_555 n
O3 Ti 3.977(14) -2_454 n
O3 Si1 1.658(13) 1_555 y
O3 Si1 3.901(16) 2_545 n
O3 Si1 3.754(17) -1_666 n
O3 Si2 1.588(12) 1_555 y
O3 Si2 3.839(18) -1_666 n
O3 Si2 4.128(17) -2_454 n
O3 O1 2.486(24) 1_555 n
O3 O1 3.703(28) -2_454 n
O3 O2 2.852(18) -1_656 n
O3 O3 3.690(34) -1_666 n
O3 O4 3.400(22) 2_655 n
O3 O4 3.250(21) -2_455 n
O3 O5 2.699(12) 1_555 n
O3 O5 3.320(11) 2_545 n
O3 O5 2.638(13) -1_666 n
O3 O6 2.333(16) 1_555 n
O3 O7 2.474(17) 1_555 n
O4 Ba 4.061(21) 1_655 n
O4 Ba 3.047(25) 2_545 y
O4 Ba 4.095(22) -1_656 n
O4 Ba 3.011(26) -2_554 y
O4 Ti 1.641(8) 1_555 y
O4 Ti 4.327(10) -1_655 n
O4 Si1 3.852(12) 2_645 n
O4 Si1 3.241(12) -2_554 n
O4 Si2 3.671(22) 2_645 n
O4 Si2 3.506(23) -2_554 n
O4 O1 2.906(29) 1_555 n
O4 O1 3.20(4) 2_645 n
O4 O2 2.766(26) 1_555 n
O4 O2 3.424(33) 2_655 n
O4 O3 3.400(22) 2_645 n
O4 O3 3.250(21) -2_554 n
O4 O4 3.786(20) -1_655 n
O4 O5 3.674(23) 2_645 n
O4 O5 3.041(23) -2_554 n
O4 O6 2.901(14) -2_555 n
O4 O7 2.797(13) 2_545 n
O4 O7 3.198(15) -2_554 n
O5 Ba 4.988(15) 1_555 n
O5 Ba 3.319(17) 2_555 y
O5 Ba 4.793(14) 2_556 n
O5 Ba 3.434(17) -1_566 y
O5 Ba 4.994(16) -1_666 n
O5 Ti 4.207(17) 1_565 n
O5 Ti 4.366(15) 2_555 n
O5 Ti 4.074(15) -1_666 n
O5 Ti 4.281(14) -2_454 n
O5 Si1 1.609(11) 1_555 y
O5 Si1 4.027(17) 2_555 n
O5 Si1 3.857(19) -1_666 n
O5 Si2 3.875(17) 1_555 n
O5 Si2 3.705(17) 2_555 n
O5 Si2 1.692(13) -1_666 y
O5 O1 2.239(19) -1_666 n
O5 O2 2.463(19) 1_565 n
O5 O3 2.699(12) 1_555 n
O5 O3 3.320(11) 2_555 n
O5 O3 2.638(13) -1_666 n
O5 O4 3.674(23) 2_655 n
O5 O4 3.041(23) -2_455 n
O5 O6 2.932(18) 1_555 n
O5 O6 3.791(22) 2_555 n
O5 O7 2.846(17) 1_555 n
O5 O7 3.349(22) 2_555 n
O6 Ba 4.971(14) 1_554 n
O6 Ba 5.073(10) 1_555 n
O6 Ba 3.185(16) 2_555 y
O6 Ba 2.844(15) -2_554 y
O6 Ti 3.991(9) 2_555 n
O6 Ti 4.145(10) 2_655 n
O6 Ti 1.931(11) -2_454 y
O6 Si1 1.652(11) 1_555 y
O6 Si1 4.022(11) -1_665 n
O6 Si2 3.833(13) 1_555 n
O6 Si2 3.824(15) 2_555 n
O6 Si2 3.758(16) -2_454 n
O6 O1 2.656(25) -2_454 n
O6 O2 2.971(21) -2_454 n
O6 O3 2.333(16) 1_555 n
O6 O4 2.901(14) -2_454 n
O6 O5 2.932(18) 1_555 n
O6 O5 3.791(22) 2_545 n
O6 O6 2.927(18) -1_665 n
O6 O7 2.480(11) 1_555 n
O6 O7 3.737(16) -1_565 n
O7 Ba 3.052(13) 1_555 y
O7 Ba 4.829(12) 2_555 n
O7 Ba 3.571(13) -1_566 n
O7 Ba 4.572(11) -2_554 n
O7 Ti 1.946(11) 2_555 y
O7 Ti 2.908(12) -2_454 n
O7 Si1 1.626(10) 1_555 y
O7 Si2 3.792(13) 1_555 n
O7 Si2 3.424(15) 2_555 n
O7 Si2 3.100(14) -2_454 n
O7 O1 3.088(24) 2_555 n
O7 O1 3.151(28) -2_454 n
O7 O2 2.325(20) 2_555 n
O7 O2 3.471(23) -2_454 n
O7 O3 2.474(17) 1_555 n
O7 O4 2.797(13) 2_555 n
O7 O4 3.198(15) -2_455 n
O7 O5 2.846(17) 1_555 n
O7 O5 3.349(22) 2_545 n
O7 O6 2.480(11) 1_555 n
O7 O6 3.737(16) -1_565 n
O7 O7 3.564(25) -1_565 n

loop_
_pd_block_diffractogram_id
2014-06-05T16:41|BTS2_EL__H_03|Viani_Alberto|Elettra_Synchrotron
2014-06-05T16:41|BTS2_EL__H_04|Viani_Alberto|Elettra_Synchrotron
2014-06-05T16:41|BTS2_EL__H_05|Viani_Alberto|Elettra_Synchrotron
2014-06-05T16:41|BTS2_EL__H_06|Viani_Alberto|Elettra_Synchrotron
2014-06-05T16:41|BTS2_EL__H_07|Viani_Alberto|Elettra_Synchrotron
2014-06-05T16:41|BTS2_EL__H_08|Viani_Alberto|Elettra_Synchrotron
